data_7051019
loop_
_publ_author_name
'Santiago Uriel'
'Kamal Boubekeur'
'Patrick Batail'
'Jesus Orduna'
'Andr\'e Perrin'

_publ_section_title
;
 Inertness of the [Re6Se5Cl3]5+ cluster core to substitution by
 OH&#x2212; in organic solutions: synthesis, structural and liquid
 secondary ion mass spectroscopy characterization of K(H2O)2[Re6Se5Cl9]
 and (n-Bu4N)[Re6Se5Cl9] and the crystal structure of
 (n-Bu4N)2[Re6Se6Cl8]
;
_journal_issue 5
_journal_name_full 'New J. Chem.'
_journal_page_first 737
_journal_page_last 740
_journal_paper_doi 10.1039/b005231k
_journal_volume 25
_journal_year 2001
_chemical_formula_moiety 'K 1+, Re6 Se5 Cl9 1-, (H2O)2'
_chemical_formula_structural 'K (Re6Se5Cl9)(H2O)2'
_chemical_formula_sum 'Cl9 H4 K O2 Re6 Se5'
_chemical_formula_weight 1906.18
_chemical_name_common K[Re6Se5Cl9](H2O)2
_chemical_name_systematic
; 
potassium penta-\m~eq~3-seleno-tri-\m~eq~3-chloro-
hexachloro-octahedro-hexarhenate(III) dihydrate 
;
_space_group_IT_number 148
_symmetry_cell_setting rhombohedral
_symmetry_space_group_name_Hall '-P 3*'
_symmetry_space_group_name_H-M 'R -3 :R'
_atom_sites_solution_hydrogens geom
_atom_sites_solution_primary direct
_atom_sites_solution_secondary difmap
_audit_creation_method SHELXL-97
_cell_angle_alpha 65.630(17)
_cell_angle_beta 65.630(17)
_cell_angle_gamma 65.630(17)
_cell_formula_units_Z 1
_cell_length_a 8.8920(10)
_cell_length_b 8.8920(10)
_cell_length_c 8.8920(10)
_cell_measurement_reflns_used 25
_cell_measurement_temperature 293(2)
_cell_measurement_theta_max 12.4
_cell_measurement_theta_min 6.3
_cell_volume 557.92(15)
_computing_cell_refinement 'CAD4 EXPRESS'
_computing_data_collection 'CAD4 EXPRESS'
_computing_data_reduction 'XCAD4 (Harms, 1993)'
_computing_molecular_graphics 'DIAMOND (Brandenburg, 1999)'
_computing_publication_material 'SHELXL-97 (Sheldrick, 1997)'
_computing_structure_refinement 'SHELXL-97 (Sheldrick, 1997)'
_computing_structure_solution 'SHELXS-86 (Sheldrick, 1990)'
_diffrn_ambient_temperature 293(2)
_diffrn_measured_fraction_theta_full 1.000
_diffrn_measured_fraction_theta_max 1.000
_diffrn_measurement_device_type 'Enraf-Nonius CAD4'
_diffrn_measurement_method \w--2\q
_diffrn_radiation_monochromator graphite
_diffrn_radiation_source 'fine-focus sealed tube'
_diffrn_radiation_type MoK\a
_diffrn_radiation_wavelength 0.71073
_diffrn_reflns_av_R_equivalents 0.0268
_diffrn_reflns_av_sigmaI/netI 0.0663
_diffrn_reflns_limit_h_max 11
_diffrn_reflns_limit_h_min 0
_diffrn_reflns_limit_k_max 11
_diffrn_reflns_limit_k_min -10
_diffrn_reflns_limit_l_max 11
_diffrn_reflns_limit_l_min -10
_diffrn_reflns_number 2791
_diffrn_reflns_theta_full 27.95
_diffrn_reflns_theta_max 27.95
_diffrn_reflns_theta_min 2.63
_diffrn_standards_interval_time 60
_diffrn_standards_number 3
_exptl_absorpt_coefficient_mu 41.828
_exptl_absorpt_correction_T_max 0.9399
_exptl_absorpt_correction_T_min 0.0479
_exptl_absorpt_correction_type psi-scan
_exptl_absorpt_process_details 'SHELXTL, V5.04'
_exptl_crystal_colour red
_exptl_crystal_density_diffrn 5.673
_exptl_crystal_density_meas ?
_exptl_crystal_density_method .
_exptl_crystal_description plate
_exptl_crystal_F_000 812
_exptl_crystal_size_max 0.09
_exptl_crystal_size_mid 0.08
_exptl_crystal_size_min 0.03
_refine_diff_density_max 4.522
_refine_diff_density_min -2.852
_refine_diff_density_rms 0.506
_refine_ls_extinction_coef 0.00090(10)
_refine_ls_extinction_expression Fc^*^=kFc[1+0.001xFc^2^\l^3^/sin(2\q)]^-1/4^
_refine_ls_extinction_method SHELXL
_refine_ls_goodness_of_fit_ref 0.872
_refine_ls_hydrogen_treatment mixed
_refine_ls_matrix_type full
_refine_ls_number_parameters 41
_refine_ls_number_reflns 904
_refine_ls_number_restraints 2
_refine_ls_restrained_S_all 0.871
_refine_ls_R_factor_all 0.0577
_refine_ls_R_factor_gt 0.0401
_refine_ls_shift/su_max 0.001
_refine_ls_shift/su_mean 0.000
_refine_ls_structure_factor_coef Fsqd
_refine_ls_weighting_details 'calc w=1/[\s^2^(Fo^2^)+(0.0000P)^2^+0.0000P] where P=(Fo^2^+2Fc^2^)/3'
_refine_ls_weighting_scheme calc
_refine_ls_wR_factor_gt 0.0489
_refine_ls_wR_factor_ref 0.0558
_reflns_number_gt 684
_reflns_number_total 904
_reflns_threshold_expression >2sigma(I)
_cod_data_source_file b005231k.txt
_cod_data_source_block kreoh
_cod_depositor_comments
;
The following automatic conversions were performed:
'_atom_site_symetry_multiplicity' tag replaced with
'_atom_site_symmetry_multiplicity'.

Automatic conversion script
Id: cif_correct_tags 1440 2010-10-19 06:21:57Z saulius 

The following automatic conversions were performed:
'_symmetry_cell_setting' value 'Rhombohedral' changed to 'rhombohedral'
according to '/home/saulius/struct/CIF-dictionaries/cif_core.dic'
dictionary named 'cif_core.dic' version 2.4.1 from 2010-06-29.

Automatic conversion script
Id: cif_fix_enum 1527 2010-12-29 10:47:43Z saulius 
;
_cod_original_cell_volume 557.92(26)
_cod_original_sg_symbol_H-M R-3
_cod_original_formula_sum 'H4 Cl9 K O2 Re6 Se5'
_cod_database_code 7051019

loop_
_symmetry_equiv_pos_as_xyz
'x, y, z'
'z, x, y'
'y, z, x'
'-x, -y, -z'
'-z, -x, -y'
'-y, -z, -x'

loop_
_atom_site_label
_atom_site_type_symbol
_atom_site_fract_x
_atom_site_fract_y
_atom_site_fract_z
_atom_site_U_iso_or_equiv
_atom_site_adp_type
_atom_site_occupancy
_atom_site_symmetry_multiplicity
_atom_site_calc_flag
_atom_site_refinement_flags
_atom_site_disorder_assembly
_atom_site_disorder_group
Re1 Re -0.05720(4) 0.10752(4) 0.79599(4) 0.01135(15) Uani 1 1 d . . .
Se1 Se 0.03719(15) 0.35384(14) 0.75677(15) 0.0174(4) Uani 0.629(11) 1 d P A 1
Se2 Se 0.14703(7) 0.14703(7) 0.14703(7) 0.0153(6) Uani 0.652(13) 3 d SP . 1
Cl1 Cl 0.03719(15) 0.35384(14) 0.75677(15) 0.0174(4) Uani 0.370(19) 1 d P A 2
Cl2 Cl 0.14703(7) 0.14703(7) 0.14703(7) 0.0153(6) Uani 0.34(2) 3 d SP . 2
Cl3 Cl 0.8739(3) 0.2485(3) 0.5321(3) 0.0268(5) Uani 1 1 d . . .
K1 K 0.5000 0.5000 0.5000 0.125(5) Uani 1 6 d S . .
O1 O 0.3446(13) 0.3446(13) 0.3446(13) 0.145(9) Uani 1 3 d S . .

loop_
_atom_site_aniso_label
_atom_site_aniso_U_11
_atom_site_aniso_U_22
_atom_site_aniso_U_33
_atom_site_aniso_U_23
_atom_site_aniso_U_13
_atom_site_aniso_U_12
Re1 0.0133(2) 0.01196(19) 0.0103(2) -0.00261(13) -0.00495(12) -0.00425(13)
Se1 0.0223(7) 0.0133(6) 0.0179(6) -0.0001(4) -0.0083(5) -0.0083(5)
Se2 0.0174(6) 0.0174(6) 0.0174(6) -0.0070(3) -0.0070(3) -0.0070(3)
Cl1 0.0223(7) 0.0133(6) 0.0179(6) -0.0001(4) -0.0083(5) -0.0083(5)
Cl2 0.0174(6) 0.0174(6) 0.0174(6) -0.0070(3) -0.0070(3) -0.0070(3)
Cl3 0.0329(13) 0.0292(12) 0.0170(11) 0.0009(10) -0.0149(9) -0.0081(10)
K1 0.070(2) 0.070(2) 0.070(2) 0.030(2) 0.030(2) 0.030(2)
O1 0.108(10) 0.108(10) 0.108(10) 0.002(7) 0.002(7) 0.002(7)

loop_
_atom_type_symbol
_atom_type_description
_atom_type_scat_dispersion_real
_atom_type_scat_dispersion_imag
_atom_type_scat_source
O O 0.0106 0.0060 'International Tables Vol C Tables 4.2.6.8 and 6.1.1.4'
H H 0.0000 0.0000 'International Tables Vol C Tables 4.2.6.8 and 6.1.1.4'
Cl Cl 0.1484 0.1585 'International Tables Vol C Tables 4.2.6.8 and 6.1.1.4'
K K 0.2009 0.2494 'International Tables Vol C Tables 4.2.6.8 and 6.1.1.4'
Se Se -0.0929 2.2259 'International Tables Vol C Tables 4.2.6.8 and 6.1.1.4'
Re Re -1.0185 7.2310 'International Tables Vol C Tables 4.2.6.8 and 6.1.1.4'

loop_
_geom_angle_atom_site_label_1
_geom_angle_atom_site_label_2
_geom_angle_atom_site_label_3
_geom_angle
_geom_angle_site_symmetry_1
_geom_angle_site_symmetry_3
_geom_angle_publ_flag
Cl3 Re1 Cl1 91.06(7) 1_455 5_656 ?
Cl3 Re1 Se1 91.06(7) 1_455 5_656 ?
Cl1 Re1 Se1 0.00(6) 5_656 5_656 ?
Cl3 Re1 Cl2 92.71(6) 1_455 4_556 ?
Cl1 Re1 Cl2 89.95(2) 5_656 4_556 ?
Se1 Re1 Cl2 89.95(2) 5_656 4_556 ?
Cl3 Re1 Se2 92.71(6) 1_455 4_556 ?
Cl1 Re1 Se2 89.95(2) 5_656 4_556 ?
Se1 Re1 Se2 89.95(2) 5_656 4_556 ?
Cl2 Re1 Se2 0.00(2) 4_556 4_556 ?
Cl3 Re1 Cl1 92.37(7) 1_455 6_566 ?
Cl1 Re1 Cl1 176.57(3) 5_656 6_566 ?
Se1 Re1 Cl1 176.57(3) 5_656 6_566 ?
Cl2 Re1 Cl1 89.82(3) 4_556 6_566 ?
Se2 Re1 Cl1 89.82(3) 4_556 6_566 ?
Cl3 Re1 Se1 92.37(7) 1_455 6_566 ?
Cl1 Re1 Se1 176.57(3) 5_656 6_566 ?
Se1 Re1 Se1 176.57(3) 5_656 6_566 ?
Cl2 Re1 Se1 89.82(3) 4_556 6_566 ?
Se2 Re1 Se1 89.82(3) 4_556 6_566 ?
Cl1 Re1 Se1 0.00(5) 6_566 6_566 ?
Cl3 Re1 Se1 90.93(6) 1_455 . ?
Cl1 Re1 Se1 90.07(3) 5_656 . ?
Se1 Re1 Se1 90.07(3) 5_656 . ?
Cl2 Re1 Se1 176.37(3) 4_556 . ?
Se2 Re1 Se1 176.37(3) 4_556 . ?
Cl1 Re1 Se1 89.94(2) 6_566 . ?
Se1 Re1 Se1 89.94(2) 6_566 . ?
Cl3 Re1 Re1 136.09(6) 1_455 2_456 ?
Cl1 Re1 Re1 118.66(3) 5_656 2_456 ?
Se1 Re1 Re1 118.66(3) 5_656 2_456 ?
Cl2 Re1 Re1 58.591(19) 4_556 2_456 ?
Se2 Re1 Re1 58.591(19) 4_556 2_456 ?
Cl1 Re1 Re1 58.46(3) 6_566 2_456 ?
Se1 Re1 Re1 58.46(3) 6_566 2_456 ?
Se1 Re1 Re1 118.37(3) . 2_456 ?
Cl3 Re1 Re1 135.28(7) 1_455 3_546 ?
Cl1 Re1 Re1 58.67(3) 5_656 3_546 ?
Se1 Re1 Re1 58.67(3) 5_656 3_546 ?
Cl2 Re1 Re1 58.591(19) 4_556 3_546 ?
Se2 Re1 Re1 58.591(19) 4_556 3_546 ?
Cl1 Re1 Re1 118.45(3) 6_566 3_546 ?
Se1 Re1 Re1 118.45(3) 6_566 3_546 ?
Se1 Re1 Re1 118.51(3) . 3_546 ?
Re1 Re1 Re1 60.0 2_456 3_546 ?
Cl3 Re1 Re1 133.91(6) 1_455 5_656 ?
Cl1 Re1 Re1 58.76(2) 5_656 5_656 ?
Se1 Re1 Re1 58.76(2) 5_656 5_656 ?
Cl2 Re1 Re1 118.66(3) 4_556 5_656 ?
Se2 Re1 Re1 118.66(3) 4_556 5_656 ?
Cl1 Re1 Re1 118.52(3) 6_566 5_656 ?
Se1 Re1 Re1 118.52(3) 6_566 5_656 ?
Se1 Re1 Re1 58.45(3) . 5_656 ?
Re1 Re1 Re1 90.0 2_456 5_656 ?
Re1 Re1 Re1 60.080(11) 3_546 5_656 ?
Re1 Se1 Re1 62.86(3) 6_566 5_656 ?
Re1 Se1 Re1 62.94(3) 6_566 . ?
Re1 Se1 Re1 62.86(3) 5_656 . ?
Re1 Se2 Re1 62.82(4) 6_565 4_556 ?
Re1 Se2 Re1 62.82(4) 6_565 5_655 ?
Re1 Se2 Re1 62.82(4) 4_556 5_655 ?
Re1 Cl3 K1 123.76(10) 1_655 . ?
Cl3 K1 Cl3 109.40(4) 3 2 ?
Cl3 K1 Cl3 109.40(4) 3 . ?
Cl3 K1 Cl3 109.40(4) 2 . ?
Cl3 K1 Cl3 180.0 3 6_666 ?
Cl3 K1 Cl3 70.60(4) 2 6_666 ?
Cl3 K1 Cl3 70.60(4) . 6_666 ?
Cl3 K1 Cl3 70.60(4) 3 4_666 ?
Cl3 K1 Cl3 70.60(4) 2 4_666 ?
Cl3 K1 Cl3 180.0 . 4_666 ?
Cl3 K1 Cl3 109.40(4) 6_666 4_666 ?
Cl3 K1 Cl3 70.60(4) 3 5_666 ?
Cl3 K1 Cl3 180.0 2 5_666 ?
Cl3 K1 Cl3 70.60(4) . 5_666 ?
Cl3 K1 Cl3 109.40(4) 6_666 5_666 ?
Cl3 K1 Cl3 109.40(4) 4_666 5_666 ?
Cl3 K1 O1 70.45(4) 3 4_666 ?
Cl3 K1 O1 70.45(4) 2 4_666 ?
Cl3 K1 O1 70.45(4) . 4_666 ?
Cl3 K1 O1 109.55(4) 6_666 4_666 ?
Cl3 K1 O1 109.55(4) 4_666 4_666 ?
Cl3 K1 O1 109.55(4) 5_666 4_666 ?
Cl3 K1 O1 109.55(4) 3 . ?
Cl3 K1 O1 109.55(4) 2 . ?
Cl3 K1 O1 109.55(4) . . ?
Cl3 K1 O1 70.45(4) 6_666 . ?
Cl3 K1 O1 70.45(4) 4_666 . ?
Cl3 K1 O1 70.45(4) 5_666 . ?
O1 K1 O1 180.0 4_666 . ?

loop_
_geom_bond_atom_site_label_1
_geom_bond_atom_site_label_2
_geom_bond_distance
_geom_bond_site_symmetry_2
_geom_bond_publ_flag
Re1 Cl3 2.362(2) 1_455 ?
Re1 Cl1 2.4916(14) 5_656 ?
Re1 Se1 2.4916(14) 5_656 ?
Re1 Cl2 2.4960(12) 4_556 ?
Re1 Se2 2.4960(12) 4_556 ?
Re1 Cl1 2.4971(13) 6_566 ?
Re1 Se1 2.4971(13) 6_566 ?
Re1 Se1 2.5037(10) . ?
Re1 Re1 2.6015(9) 2_456 ?
Re1 Re1 2.6015(9) 3_546 ?
Re1 Re1 2.6078(5) 5_656 ?
Se1 Re1 2.4916(14) 6_566 ?
Se1 Re1 2.4971(13) 5_656 ?
Se2 Re1 2.4960(12) 6_565 ?
Se2 Re1 2.4960(12) 4_556 ?
Se2 Re1 2.4960(12) 5_655 ?
Cl3 Re1 2.362(2) 1_655 ?
Cl3 K1 3.203(3) . ?
K1 Cl3 3.203(3) 3 ?
K1 Cl3 3.203(3) 2 ?
K1 Cl3 3.203(3) 6_666 ?
K1 Cl3 3.203(3) 4_666 ?
K1 Cl3 3.203(3) 5_666 ?
K1 O1 3.23(3) 4_666 ?
K1 O1 3.23(3) . ?
